data_4084328
loop_
_publ_author_name
'Shimogawa, Ryuichi'
'Takao, Toshiro'
'Konishi, Gen-ichi'
'Suzuki, Hiroharu'

_publ_section_title
;
 Photochemical Reaction of Diruthenium Tetrahydride-Bridged Complexes with
 Carbon Dioxide: Insertion of CO2into a Ru--H Bond versus C&#x2550;O
 Double-Bond Cleavage
;
_journal_issue 19
_journal_name_full Organometallics
_journal_page_first 5066
_journal_paper_doi 10.1021/om500615u
_journal_volume 33
_journal_year 2014
_chemical_formula_sum 'C35 H58 O2 Ru2'
_chemical_formula_weight 712.95
_chemical_name_systematic
; 
 ? 
;
_space_group_IT_number 14
_symmetry_cell_setting monoclinic
_symmetry_space_group_name_Hall '-P 2yn'
_symmetry_space_group_name_H-M 'P 1 21/n 1'
_atom_sites_solution_hydrogens geom
_atom_sites_solution_primary direct
_atom_sites_solution_secondary difmap
_audit_creation_method SHELXL-97
_cell_angle_alpha 90.00
_cell_angle_beta 92.0810(6)
_cell_angle_gamma 90.00
_cell_formula_units_Z 4
_cell_length_a 11.7654(6)
_cell_length_b 10.2405(5)
_cell_length_c 28.1348(13)
_cell_measurement_reflns_used 33951
_cell_measurement_temperature 123(2)
_cell_measurement_theta_max 27.48
_cell_measurement_theta_min 3.04
_cell_volume 3387.5(3)
_computing_cell_refinement PROCESS-AUTO
_computing_data_collection 'PROCESS-AUTO (Rigaku, 1998)'
_computing_data_reduction 'SHELXS-97 (Sheldrick, 1990)'
_computing_molecular_graphics 'ORTEX (P.McArdle, 1995)'
_computing_publication_material SHELXL-97
_computing_structure_refinement 'SHELXL-97 (Sheldrick, 1997)'
_computing_structure_solution SHELXS-97
_diffrn_ambient_temperature 123(2)
_diffrn_detector_area_resol_mean 10
_diffrn_measured_fraction_theta_full 0.993
_diffrn_measured_fraction_theta_max 0.993
_diffrn_measurement_device_type 'Rigaku R-AXIS RAPID Imaging Plate'
_diffrn_measurement_method \w
_diffrn_radiation_monochromator graphite
_diffrn_radiation_source 'Rigaku Rotating Anode Ultrax18'
_diffrn_radiation_type MoK\a
_diffrn_radiation_wavelength 0.71069
_diffrn_reflns_av_R_equivalents 0.0540
_diffrn_reflns_av_sigmaI/netI 0.0446
_diffrn_reflns_limit_h_max 15
_diffrn_reflns_limit_h_min -15
_diffrn_reflns_limit_k_max 13
_diffrn_reflns_limit_k_min -13
_diffrn_reflns_limit_l_max 36
_diffrn_reflns_limit_l_min -36
_diffrn_reflns_number 32680
_diffrn_reflns_theta_full 27.48
_diffrn_reflns_theta_max 27.48
_diffrn_reflns_theta_min 3.04
_exptl_absorpt_coefficient_mu 0.919
_exptl_absorpt_correction_T_max 1.0000
_exptl_absorpt_correction_T_min 0.7333
_exptl_absorpt_correction_type empirical
_exptl_crystal_colour red
_exptl_crystal_density_diffrn 1.398
_exptl_crystal_density_meas ?
_exptl_crystal_density_method 'not measured'
_exptl_crystal_description block
_exptl_crystal_F_000 1488
_exptl_crystal_size_max 0.108
_exptl_crystal_size_mid 0.078
_exptl_crystal_size_min 0.070
_refine_diff_density_max 0.811
_refine_diff_density_min -0.625
_refine_diff_density_rms 0.098
_refine_ls_extinction_method none
_refine_ls_goodness_of_fit_ref 1.043
_refine_ls_hydrogen_treatment mixed
_refine_ls_matrix_type full
_refine_ls_number_parameters 437
_refine_ls_number_reflns 7723
_refine_ls_number_restraints 0
_refine_ls_restrained_S_all 1.043
_refine_ls_R_factor_all 0.0459
_refine_ls_R_factor_gt 0.0320
_refine_ls_shift/su_max 0.002
_refine_ls_shift/su_mean 0.000
_refine_ls_structure_factor_coef Fsqd
_refine_ls_weighting_details 'calc w=1/[\s^2^(Fo^2^)+(0.0236P)^2^+3.1046P] where P=(Fo^2^+2Fc^2^)/3'
_refine_ls_weighting_scheme calc
_refine_ls_wR_factor_gt 0.0637
_refine_ls_wR_factor_ref 0.0698
_reflns_number_gt 6234
_reflns_number_total 7723
_reflns_threshold_expression >2sigma(I)
_cod_data_source_file om500615u_si_001.cif
_cod_data_source_block oxocarbonyl
_cod_depositor_comments
;
The following automatic conversions were performed:

'_symmetry_cell_setting' value 'Monoclinic' changed to 'monoclinic'
according to
/home/saulius/struct/COD-crude-data--automatic-downloads/rss-feeds/ACS/lib/dictionaries/cif_core.dic
dictionary named 'cif_core.dic' version 2.4.2 from
2011-04-26.

'_exptl_absorpt_correction_type' value 'Empirical'
changed to 'empirical' according to
/home/saulius/struct/COD-crude-data--automatic-downloads/rss-feeds/ACS/lib/dictionaries/cif_core.dic
dictionary named 'cif_core.dic' version 2.4.2 from 2011-04-26.

Automatic conversion script
Id: cif_fix_values 2281 2013-09-26 08:29:07Z andrius 

 Adding full bibliography for 4084327--4084328.cif.

The following automatic conversions were performed:

'_exptl_crystal_density_meas' value 'not measured' was changed to '?'
- the value is perceived as not measured.

Automatic conversion script
Id: cif_fix_values 3008 2015-01-20 13:52:24Z robertas 
;
_cod_original_sg_symbol_H-M P21/n
_cod_database_code 4084328

loop_
_symmetry_equiv_pos_as_xyz
'x, y, z'
'x+1/2, -y+1/2, z+1/2'
'-x, -y, -z'
'-x-1/2, y-1/2, -z-1/2'

loop_
_atom_site_label
_atom_site_type_symbol
_atom_site_fract_x
_atom_site_fract_y
_atom_site_fract_z
_atom_site_U_iso_or_equiv
_atom_site_adp_type
_atom_site_occupancy
_atom_site_symmetry_multiplicity
_atom_site_calc_flag
_atom_site_refinement_flags
Ru1 Ru 0.786923(17) 0.64323(2) 0.133680(7) 0.01570(6) Uani 1 1 d .
Ru2 Ru 0.993309(17) 0.57156(2) 0.135409(7) 0.01573(6) Uani 1 1 d .
O1 O 0.87863(17) 0.5736(2) 0.03782(7) 0.0306(5) Uani 1 1 d .
O2 O 0.89443(18) 0.6159(2) 0.18487(8) 0.0364(5) Uani 1 1 d .
C1 C 0.8836(2) 0.5876(3) 0.07978(10) 0.0221(6) Uani 1 1 d .
C2 C 0.6103(2) 0.5822(3) 0.12073(10) 0.0177(5) Uani 1 1 d .
C3 C 0.6397(2) 0.6700(3) 0.08424(10) 0.0180(5) Uani 1 1 d .
C4 C 0.6720(2) 0.7940(3) 0.10358(9) 0.0177(5) Uani 1 1 d .
C5 C 0.6578(2) 0.7845(3) 0.15531(9) 0.0185(6) Uani 1 1 d .
C6 C 0.6185(2) 0.6551(3) 0.16378(10) 0.0185(6) Uani 1 1 d .
C7 C 0.5649(2) 0.4441(3) 0.11401(11) 0.0237(6) Uani 1 1 d .
C8 C 0.4418(3) 0.4552(4) 0.0956(2) 0.0613(13) Uani 1 1 d .
H8A H 0.4109 0.3677 0.0896 0.079(14) Uiso 1 1 calc R
H8B H 0.4388 0.5056 0.0660 0.12(2) Uiso 1 1 calc R
H8C H 0.3968 0.4994 0.1194 0.096(18) Uiso 1 1 calc R
C9 C 0.5673(5) 0.3716(4) 0.16095(16) 0.0661(14) Uani 1 1 d .
H9A H 0.5411 0.2817 0.1557 0.056(11) Uiso 1 1 calc R
H9B H 0.5172 0.4156 0.1830 0.13(2) Uiso 1 1 calc R
H9C H 0.6452 0.3706 0.1746 0.10(2) Uiso 1 1 calc R
C10 C 0.6329(4) 0.3707(4) 0.07792(19) 0.0696(16) Uani 1 1 d .
H10A H 0.5998 0.2838 0.0728 0.052(11) Uiso 1 1 calc R
H10B H 0.7119 0.3619 0.0898 0.11(2) Uiso 1 1 calc R
H10C H 0.6311 0.4189 0.0478 0.10(2) Uiso 1 1 calc R
C11 C 0.6935(2) 0.9097(3) 0.07013(10) 0.0228(6) Uani 1 1 d .
C12 C 0.7329(3) 0.8608(3) 0.02194(11) 0.0336(7) Uani 1 1 d .
H12A H 0.7520 0.9356 0.0020 0.039(9) Uiso 1 1 calc R
H12B H 0.6717 0.8102 0.0061 0.016(7) Uiso 1 1 calc R
H12C H 0.8001 0.8053 0.0269 0.033(9) Uiso 1 1 calc R
C13 C 0.7839(3) 1.0065(3) 0.08857(11) 0.0300(7) Uani 1 1 d .
H13A H 0.7984 1.0711 0.0638 0.035(9) Uiso 1 1 calc R
H13B H 0.8544 0.9594 0.0968 0.051(11) Uiso 1 1 calc R
H13C H 0.7568 1.0509 0.1169 0.026(8) Uiso 1 1 calc R
C14 C 0.5793(2) 0.9808(3) 0.06134(11) 0.0291(7) Uani 1 1 d .
H14A H 0.5899 1.0541 0.0396 0.035(9) Uiso 1 1 calc R
H14B H 0.5521 1.0136 0.0916 0.034(9) Uiso 1 1 calc R
H14C H 0.5234 0.9199 0.0473 0.054(11) Uiso 1 1 calc R
C15 C 0.6762(2) 0.8819(3) 0.19655(10) 0.0241(6) Uani 1 1 d .
C16 C 0.6007(3) 1.0028(3) 0.18917(11) 0.0337(7) Uani 1 1 d .
H16A H 0.6045 1.0567 0.2180 0.046(10) Uiso 1 1 calc R
H16B H 0.5219 0.9753 0.1825 0.021(8) Uiso 1 1 calc R
H16C H 0.6274 1.0537 0.1623 0.047(10) Uiso 1 1 calc R
C17 C 0.8013(2) 0.9211(3) 0.20563(11) 0.0303(7) Uani 1 1 d .
H17A H 0.8455 0.8442 0.2157 0.034(9) Uiso 1 1 calc R
H17B H 0.8064 0.9876 0.2307 0.039(9) Uiso 1 1 calc R
H17C H 0.8317 0.9565 0.1763 0.040(10) Uiso 1 1 calc R
C18 C 0.6401(3) 0.8196(3) 0.24393(10) 0.0344(8) Uani 1 1 d .
H18A H 0.6887 0.7441 0.2514 0.032(9) Uiso 1 1 calc R
H18B H 0.5606 0.7914 0.2408 0.038(9) Uiso 1 1 calc R
H18C H 0.6483 0.8841 0.2696 0.042(10) Uiso 1 1 calc R
C19 C 1.1152(2) 0.4144(3) 0.12339(9) 0.0154(5) Uani 1 1 d .
C20 C 1.1435(2) 0.4780(3) 0.16778(10) 0.0182(5) Uani 1 1 d .
C21 C 1.1675(2) 0.6125(3) 0.16002(9) 0.0164(5) Uani 1 1 d .
C22 C 1.1580(2) 0.6331(3) 0.10790(9) 0.0150(5) Uani 1 1 d .
C23 C 1.1286(2) 0.5092(3) 0.08772(9) 0.0152(5) Uani 1 1 d .
C24 C 1.0913(2) 0.2699(3) 0.11578(9) 0.0177(5) Uani 1 1 d .
C25 C 1.2065(2) 0.1994(3) 0.11275(11) 0.0281(7) Uani 1 1 d .
H25A H 1.1936 0.1057 0.1080 0.041(10) Uiso 1 1 calc R
H25B H 1.2514 0.2133 0.1423 0.030(8) Uiso 1 1 calc R
H25C H 1.2478 0.2344 0.0859 0.042(10) Uiso 1 1 calc R
C26 C 1.0223(2) 0.2487(3) 0.06941(10) 0.0234(6) Uani 1 1 d .
H26A H 1.0106 0.1550 0.0642 0.020(7) Uiso 1 1 calc R
H26B H 1.0636 0.2854 0.0429 0.034(9) Uiso 1 1 calc R
H26C H 0.9484 0.2922 0.0713 0.038(9) Uiso 1 1 calc R
C27 C 1.0257(3) 0.2128(3) 0.15678(10) 0.0298(7) Uani 1 1 d .
H27A H 1.0112 0.1198 0.1509 0.031(9) Uiso 1 1 calc R
H27B H 0.9531 0.2588 0.1592 0.037(9) Uiso 1 1 calc R
H27C H 1.0706 0.2230 0.1866 0.047(10) Uiso 1 1 calc R
C28 C 1.1965(2) 0.7045(3) 0.20168(9) 0.0209(6) Uani 1 1 d .
C29 C 1.1484(3) 0.6484(3) 0.24794(10) 0.0302(7) Uani 1 1 d .
H29A H 1.1615 0.7108 0.2740 0.034(9) Uiso 1 1 calc R
H29B H 1.1866 0.5658 0.2559 0.046(10) Uiso 1 1 calc R
H29C H 1.0665 0.6331 0.2432 0.028(8) Uiso 1 1 calc R
C30 C 1.1459(2) 0.8417(3) 0.19587(11) 0.0264(6) Uani 1 1 d .
H30A H 1.1603 0.8916 0.2252 0.032(9) Uiso 1 1 calc R
H30B H 1.0637 0.8350 0.1894 0.039(9) Uiso 1 1 calc R
H30C H 1.1812 0.8862 0.1693 0.026(8) Uiso 1 1 calc R
C31 C 1.3272(2) 0.7114(3) 0.20895(11) 0.0294(7) Uani 1 1 d .
H31A H 1.3468 0.7715 0.2351 0.038(9) Uiso 1 1 calc R
H31B H 1.3608 0.7429 0.1797 0.043(10) Uiso 1 1 calc R
H31C H 1.3570 0.6243 0.2166 0.045(10) Uiso 1 1 calc R
C32 C 1.1848(2) 0.7503(3) 0.07587(10) 0.0199(6) Uani 1 1 d .
C33 C 1.2983(2) 0.8157(3) 0.09041(11) 0.0264(7) Uani 1 1 d .
H33A H 1.3174 0.8810 0.0665 0.042(10) Uiso 1 1 calc R
H33B H 1.3584 0.7495 0.0926 0.037(9) Uiso 1 1 calc R
H33C H 1.2915 0.8584 0.1214 0.032(9) Uiso 1 1 calc R
C34 C 1.0878(2) 0.8514(3) 0.07347(11) 0.0254(6) Uani 1 1 d .
H34A H 1.1095 0.9249 0.0535 0.034(9) Uiso 1 1 calc R
H34B H 1.0734 0.8830 0.1056 0.020(7) Uiso 1 1 calc R
H34C H 1.0186 0.8105 0.0599 0.035(9) Uiso 1 1 calc R
C35 C 1.1985(3) 0.7013(3) 0.02472(10) 0.0298(7) Uani 1 1 d .
H35A H 1.2205 0.7742 0.0045 0.044(10) Uiso 1 1 calc R
H35B H 1.1262 0.6647 0.0125 0.024(8) Uiso 1 1 calc R
H35C H 1.2574 0.6337 0.0245 0.029(8) Uiso 1 1 calc R
H3 H 0.642(3) 0.649(3) 0.0526(12) 0.043 Uiso 1 1 d .
H6 H 0.609(3) 0.621(3) 0.1934(12) 0.043 Uiso 1 1 d .
H20 H 1.139(2) 0.441(3) 0.1980(10) 0.020(7) Uiso 1 1 d .
H23 H 1.112(3) 0.495(3) 0.0562(11) 0.030 Uiso 1 1 d .

loop_
_atom_site_aniso_label
_atom_site_aniso_U_11
_atom_site_aniso_U_22
_atom_site_aniso_U_33
_atom_site_aniso_U_23
_atom_site_aniso_U_13
_atom_site_aniso_U_12
Ru1 0.01262(10) 0.01439(11) 0.02010(11) 0.00031(9) 0.00088(8) 0.00000(8)
Ru2 0.01294(10) 0.01469(11) 0.01967(11) -0.00182(9) 0.00197(8) -0.00081(8)
O1 0.0279(11) 0.0389(13) 0.0249(11) -0.0033(10) -0.0009(9) 0.0050(10)
O2 0.0310(12) 0.0464(14) 0.0322(12) 0.0036(11) 0.0043(10) 0.0065(10)
C1 0.0200(13) 0.0177(14) 0.0284(16) 0.0007(12) 0.0002(12) 0.0026(11)
C2 0.0123(12) 0.0147(13) 0.0260(14) -0.0028(11) -0.0013(11) 0.0008(10)
C3 0.0151(12) 0.0206(14) 0.0183(13) -0.0002(11) -0.0004(11) 0.0016(11)
C4 0.0138(12) 0.0150(13) 0.0243(14) 0.0039(11) 0.0010(11) 0.0008(10)
C5 0.0145(12) 0.0181(13) 0.0232(14) -0.0030(12) 0.0038(11) -0.0008(11)
C6 0.0162(12) 0.0194(14) 0.0202(13) 0.0026(11) 0.0042(11) 0.0010(11)
C7 0.0192(13) 0.0172(14) 0.0348(16) -0.0030(12) 0.0036(12) -0.0030(11)
C8 0.033(2) 0.030(2) 0.119(4) -0.005(3) -0.021(2) -0.0133(16)
C9 0.111(4) 0.025(2) 0.062(3) 0.0117(19) -0.008(3) -0.025(2)
C10 0.070(3) 0.034(2) 0.108(4) -0.041(3) 0.052(3) -0.022(2)
C11 0.0222(14) 0.0196(14) 0.0265(15) 0.0070(12) 0.0002(12) 0.0009(11)
C12 0.0429(19) 0.0313(17) 0.0273(16) 0.0100(14) 0.0094(15) 0.0025(15)
C13 0.0278(15) 0.0260(16) 0.0363(17) 0.0098(14) -0.0001(14) -0.0069(13)
C14 0.0288(15) 0.0241(16) 0.0344(17) 0.0080(14) -0.0020(14) 0.0041(13)
C15 0.0233(14) 0.0213(15) 0.0279(15) -0.0065(12) 0.0046(12) -0.0023(12)
C16 0.0352(17) 0.0282(17) 0.0377(18) -0.0080(15) 0.0038(15) 0.0055(14)
C17 0.0292(16) 0.0307(17) 0.0307(16) -0.0077(14) -0.0019(13) -0.0043(14)
C18 0.0418(19) 0.0365(19) 0.0253(16) -0.0074(14) 0.0067(15) -0.0076(15)
C19 0.0124(11) 0.0155(13) 0.0185(13) -0.0008(11) 0.0016(10) 0.0020(10)
C20 0.0172(12) 0.0199(14) 0.0173(13) 0.0019(11) -0.0006(11) 0.0001(11)
C21 0.0146(12) 0.0156(13) 0.0189(13) -0.0019(11) -0.0006(10) -0.0023(10)
C22 0.0101(11) 0.0173(13) 0.0175(12) -0.0001(11) -0.0011(10) 0.0008(10)
C23 0.0121(11) 0.0154(13) 0.0182(13) -0.0021(11) 0.0010(10) -0.0012(10)
C24 0.0201(13) 0.0138(13) 0.0191(13) -0.0008(11) 0.0005(11) -0.0029(11)
C25 0.0256(15) 0.0161(14) 0.0422(18) -0.0046(13) -0.0034(14) 0.0017(12)
C26 0.0253(14) 0.0211(15) 0.0236(14) -0.0036(12) -0.0033(12) -0.0041(12)
C27 0.0419(18) 0.0213(15) 0.0266(16) -0.0008(13) 0.0069(14) -0.0107(14)
C28 0.0229(13) 0.0221(14) 0.0175(13) -0.0045(12) 0.0001(11) -0.0028(12)
C29 0.0394(18) 0.0325(17) 0.0189(14) -0.0057(13) 0.0017(13) -0.0050(15)
C30 0.0267(15) 0.0209(15) 0.0313(16) -0.0077(13) -0.0010(13) -0.0013(12)
C31 0.0248(15) 0.0346(18) 0.0280(16) -0.0076(14) -0.0091(13) -0.0014(14)
C32 0.0203(13) 0.0169(14) 0.0227(14) 0.0036(11) 0.0018(11) -0.0016(11)
C33 0.0224(14) 0.0240(15) 0.0330(17) 0.0062(13) 0.0037(13) -0.0018(12)
C34 0.0237(14) 0.0166(14) 0.0355(17) 0.0037(13) -0.0025(13) -0.0013(12)
C35 0.0429(18) 0.0245(16) 0.0225(15) 0.0062(13) 0.0068(14) -0.0019(14)

loop_
_atom_type_symbol
_atom_type_description
_atom_type_scat_dispersion_real
_atom_type_scat_dispersion_imag
_atom_type_scat_source
C C 0.0033 0.0016 'International Tables Vol C Tables 4.2.6.8 and 6.1.1.4'
H H 0.0000 0.0000 'International Tables Vol C Tables 4.2.6.8 and 6.1.1.4'
O O 0.0106 0.0060 'International Tables Vol C Tables 4.2.6.8 and 6.1.1.4'
Ru Ru -1.2594 0.8363 'International Tables Vol C Tables 4.2.6.8 and 6.1.1.4'

loop_
_geom_angle_atom_site_label_1
_geom_angle_atom_site_label_2
_geom_angle_atom_site_label_3
_geom_angle
O2 Ru1 C1 98.65(10)
O2 Ru1 C6 107.57(10)
C1 Ru1 C6 148.57(11)
O2 Ru1 C2 133.25(10)
C1 Ru1 C2 110.68(11)
C6 Ru1 C2 37.98(10)
O2 Ru1 C3 169.70(9)
C1 Ru1 C3 90.72(11)
C6 Ru1 C3 62.22(10)
C2 Ru1 C3 37.70(10)
O2 Ru1 C5 109.52(10)
C1 Ru1 C5 144.13(11)
C6 Ru1 C5 37.96(9)
C2 Ru1 C5 64.71(10)
C3 Ru1 C5 63.70(10)
O2 Ru1 C4 140.95(10)
C1 Ru1 C4 105.38(10)
C6 Ru1 C4 63.72(10)
C2 Ru1 C4 64.52(10)
C3 Ru1 C4 37.84(10)
C5 Ru1 C4 39.14(9)
O2 Ru1 Ru2 48.17(6)
C1 Ru1 Ru2 50.57(8)
C6 Ru1 Ru2 152.80(7)
C2 Ru1 Ru2 145.44(7)
C3 Ru1 Ru2 141.27(7)
C5 Ru1 Ru2 148.83(7)
C4 Ru1 Ru2 141.71(6)
O2 Ru2 C1 99.13(10)
O2 Ru2 C20 107.90(10)
C1 Ru2 C20 148.62(10)
O2 Ru2 C21 108.36(10)
C1 Ru2 C21 143.68(10)
C20 Ru2 C21 38.13(10)
O2 Ru2 C19 135.24(9)
C1 Ru2 C19 110.30(10)
C20 Ru2 C19 38.41(10)
C21 Ru2 C19 64.99(9)
O2 Ru2 C22 139.27(10)
C1 Ru2 C22 104.62(10)
C20 Ru2 C22 64.08(10)
C21 Ru2 C22 39.49(9)
C19 Ru2 C22 64.36(9)
O2 Ru2 C23 170.26(10)
C1 Ru2 C23 90.40(10)
C20 Ru2 C23 62.39(10)
C21 Ru2 C23 63.87(9)
C19 Ru2 C23 37.33(9)
C22 Ru2 C23 37.73(9)
O2 Ru2 Ru1 48.22(7)
C1 Ru2 Ru1 50.99(8)
C20 Ru2 Ru1 153.68(7)
C21 Ru2 Ru1 147.04(7)
C19 Ru2 Ru1 147.32(7)
C22 Ru2 Ru1 139.81(7)
C23 Ru2 Ru1 141.38(7)
Ru2 O2 Ru1 83.61(9)
O1 C1 Ru2 140.8(2)
O1 C1 Ru1 140.7(2)
Ru2 C1 Ru1 78.44(10)
C3 C2 C6 105.8(2)
C3 C2 C7 126.4(2)
C6 C2 C7 127.3(2)
C3 C2 Ru1 71.58(15)
C6 C2 Ru1 70.94(15)
C7 C2 Ru1 127.84(18)
C2 C3 C4 110.9(2)
C2 C3 Ru1 70.72(15)
C4 C3 Ru1 71.16(15)
C3 C4 C5 106.3(2)
C3 C4 C11 119.9(2)
C5 C4 C11 132.9(2)
C3 C4 Ru1 71.00(15)
C5 C4 Ru1 70.38(14)
C11 C4 Ru1 131.50(17)
C6 C5 C4 106.0(2)
C6 C5 C15 120.9(2)
C4 C5 C15 133.1(2)
C6 C5 Ru1 70.50(14)
C4 C5 Ru1 70.48(14)
C15 C5 Ru1 123.73(18)
C2 C6 C5 111.0(2)
C2 C6 Ru1 71.08(14)
C5 C6 Ru1 71.54(14)
C9 C7 C10 110.3(3)
C9 C7 C2 110.6(3)
C10 C7 C2 110.7(2)
C9 C7 C8 108.7(3)
C10 C7 C8 109.1(3)
C2 C7 C8 107.3(2)
C13 C11 C12 106.4(2)
C13 C11 C14 109.8(2)
C12 C11 C14 107.6(2)
C13 C11 C4 114.8(2)
C12 C11 C4 110.5(2)
C14 C11 C4 107.5(2)
C16 C15 C17 111.0(2)
C16 C15 C5 110.9(2)
C17 C15 C5 113.7(2)
C16 C15 C18 105.9(2)
C17 C15 C18 104.7(3)
C5 C15 C18 110.2(2)
C23 C19 C20 106.1(2)
C23 C19 C24 126.5(2)
C20 C19 C24 126.9(2)
C23 C19 Ru2 72.20(14)
C20 C19 Ru2 70.41(14)
C24 C19 Ru2 128.20(17)
C21 C20 C19 110.3(2)
C21 C20 Ru2 70.95(15)
C19 C20 Ru2 71.18(15)
C20 C21 C22 106.3(2)
C20 C21 C28 121.1(2)
C22 C21 C28 132.5(2)
C20 C21 Ru2 70.93(15)
C22 C21 Ru2 71.13(14)
C28 C21 Ru2 122.79(17)
C23 C22 C21 106.0(2)
C23 C22 C32 120.8(2)
C21 C22 C32 132.9(2)
C23 C22 Ru2 71.45(13)
C21 C22 Ru2 69.37(13)
C32 C22 Ru2 129.00(17)
C19 C23 C22 111.2(2)
C19 C23 Ru2 70.47(13)
C22 C23 Ru2 70.83(13)
C19 C24 C26 110.4(2)
C19 C24 C27 111.3(2)
C26 C24 C27 108.9(2)
C19 C24 C25 107.8(2)
C26 C24 C25 109.1(2)
C27 C24 C25 109.4(2)
C30 C28 C21 114.0(2)
C30 C28 C31 110.7(2)
C21 C28 C31 108.8(2)
C30 C28 C29 106.1(2)
C21 C28 C29 109.7(2)
C31 C28 C29 107.4(2)
C33 C32 C35 105.8(2)
C33 C32 C22 112.2(2)
C35 C32 C22 108.9(2)
C33 C32 C34 110.7(2)
C35 C32 C34 106.3(2)
C22 C32 C34 112.5(2)

loop_
_geom_bond_atom_site_label_1
_geom_bond_atom_site_label_2
_geom_bond_distance
Ru1 O2 1.903(2)
Ru1 C1 2.011(3)
Ru1 C6 2.186(2)
Ru1 C2 2.188(3)
Ru1 C3 2.199(3)
Ru1 C5 2.200(3)
Ru1 C4 2.201(3)
Ru1 Ru2 2.5355(3)
Ru2 O2 1.901(2)
Ru2 C1 1.999(3)
Ru2 C20 2.180(3)
Ru2 C21 2.180(3)
Ru2 C19 2.190(2)
Ru2 C22 2.204(2)
Ru2 C23 2.213(2)
O1 C1 1.188(3)
C2 C3 1.417(4)
C2 C6 1.423(4)
C2 C7 1.521(4)
C3 C4 1.427(4)
C4 C5 1.474(4)
C4 C11 1.540(4)
C5 C6 1.426(4)
C5 C15 1.539(4)
C7 C9 1.514(5)
C7 C10 1.515(4)
C7 C8 1.525(4)
C11 C13 1.531(4)
C11 C12 1.533(4)
C11 C14 1.540(4)
C15 C16 1.533(4)
C15 C17 1.538(4)
C15 C18 1.551(4)
C19 C23 1.409(4)
C19 C20 1.437(4)
C19 C24 1.519(4)
C20 C21 1.424(4)
C21 C22 1.482(3)
C21 C28 1.533(4)
C22 C23 1.428(4)
C22 C32 1.540(4)
C24 C26 1.527(4)
C24 C27 1.528(4)
C24 C25 1.542(4)
C28 C30 1.533(4)
C28 C31 1.546(4)
C28 C29 1.548(4)
C32 C33 1.536(4)
C32 C35 1.538(4)
C32 C34 1.541(4)

loop_
_geom_torsion_atom_site_label_1
_geom_torsion_atom_site_label_2
_geom_torsion_atom_site_label_3
_geom_torsion_atom_site_label_4
_geom_torsion
C1 Ru1 Ru2 O2 -175.94(14)
C6 Ru1 Ru2 O2 -31.17(19)
C2 Ru1 Ru2 O2 -108.76(16)
C3 Ru1 Ru2 O2 -173.98(15)
C5 Ru1 Ru2 O2 52.17(17)
C4 Ru1 Ru2 O2 123.25(15)
O2 Ru1 Ru2 C1 175.94(14)
C6 Ru1 Ru2 C1 144.77(19)
C2 Ru1 Ru2 C1 67.18(16)
C3 Ru1 Ru2 C1 1.96(15)
C5 Ru1 Ru2 C1 -131.89(17)
C4 Ru1 Ru2 C1 -60.81(15)
O2 Ru1 Ru2 C20 28.76(19)
C1 Ru1 Ru2 C20 -147.18(19)
C6 Ru1 Ru2 C20 -2.4(2)
C2 Ru1 Ru2 C20 -80.0(2)
C3 Ru1 Ru2 C20 -145.2(2)
C5 Ru1 Ru2 C20 80.9(2)
C4 Ru1 Ru2 C20 152.0(2)
O2 Ru1 Ru2 C21 -53.01(16)
C1 Ru1 Ru2 C21 131.05(16)
C6 Ru1 Ru2 C21 -84.2(2)
C2 Ru1 Ru2 C21 -161.77(17)
C3 Ru1 Ru2 C21 133.02(17)
C5 Ru1 Ru2 C21 -0.83(19)
C4 Ru1 Ru2 C21 70.24(17)
O2 Ru1 Ru2 C19 111.76(16)
C1 Ru1 Ru2 C19 -64.18(16)
C6 Ru1 Ru2 C19 80.6(2)
C2 Ru1 Ru2 C19 2.99(18)
C3 Ru1 Ru2 C19 -62.22(17)
C5 Ru1 Ru2 C19 163.93(18)
C4 Ru1 Ru2 C19 -124.99(17)
O2 Ru1 Ru2 C22 -121.14(14)
C1 Ru1 Ru2 C22 62.92(15)
C6 Ru1 Ru2 C22 -152.32(19)
C2 Ru1 Ru2 C22 130.09(16)
C3 Ru1 Ru2 C22 64.88(15)
C5 Ru1 Ru2 C22 -68.97(17)
C4 Ru1 Ru2 C22 2.11(16)
O2 Ru1 Ru2 C23 177.67(14)
C1 Ru1 Ru2 C23 1.73(15)
C6 Ru1 Ru2 C23 146.50(19)
C2 Ru1 Ru2 C23 68.90(17)
C3 Ru1 Ru2 C23 3.69(16)
C5 Ru1 Ru2 C23 -130.16(17)
C4 Ru1 Ru2 C23 -59.08(16)
C1 Ru2 O2 Ru1 -3.19(11)
C20 Ru2 O2 Ru1 -167.05(9)
C21 Ru2 O2 Ru1 152.75(9)
C19 Ru2 O2 Ru1 -134.58(11)
C22 Ru2 O2 Ru1 122.16(13)
C23 Ru2 O2 Ru1 -171.4(5)
C1 Ru1 O2 Ru2 3.17(11)
C6 Ru1 O2 Ru2 165.63(9)
C2 Ru1 O2 Ru2 132.49(10)
C3 Ru1 O2 Ru2 158.4(5)
C5 Ru1 O2 Ru2 -154.29(8)
C4 Ru1 O2 Ru2 -124.66(12)
O2 Ru2 C1 O1 -177.8(4)
C20 Ru2 C1 O1 -28.4(5)
C21 Ru2 C1 O1 43.0(4)
C19 Ru2 C1 O1 -32.1(4)
C22 Ru2 C1 O1 35.5(4)
C23 Ru2 C1 O1 0.2(4)
Ru1 Ru2 C1 O1 179.1(4)
O2 Ru2 C1 Ru1 3.07(10)
C20 Ru2 C1 Ru1 152.52(15)
C21 Ru2 C1 Ru1 -136.16(14)
C19 Ru2 C1 Ru1 148.78(8)
C22 Ru2 C1 Ru1 -143.57(8)
C23 Ru2 C1 Ru1 -178.92(9)
O2 Ru1 C1 O1 177.8(4)
C6 Ru1 C1 O1 31.3(5)
C2 Ru1 C1 O1 34.9(4)
C3 Ru1 C1 O1 2.1(4)
C5 Ru1 C1 O1 -40.2(5)
C4 Ru1 C1 O1 -33.2(4)
Ru2 Ru1 C1 O1 -179.1(4)
O2 Ru1 C1 Ru2 -3.06(10)
C6 Ru1 C1 Ru2 -149.62(16)
C2 Ru1 C1 Ru2 -146.02(9)
C3 Ru1 C1 Ru2 -178.77(9)
C5 Ru1 C1 Ru2 138.88(14)
C4 Ru1 C1 Ru2 145.88(9)
O2 Ru1 C2 C3 172.65(15)
C1 Ru1 C2 C3 -62.19(17)
C6 Ru1 C2 C3 114.8(2)
C5 Ru1 C2 C3 79.04(16)
C4 Ru1 C2 C3 35.52(15)
Ru2 Ru1 C2 C3 -111.74(16)
O2 Ru1 C2 C6 57.9(2)
C1 Ru1 C2 C6 -176.95(16)
C3 Ru1 C2 C6 -114.8(2)
C5 Ru1 C2 C6 -35.72(15)
C4 Ru1 C2 C6 -79.25(17)
Ru2 Ru1 C2 C6 133.50(14)
O2 Ru1 C2 C7 -65.1(3)
C1 Ru1 C2 C7 60.1(3)
C6 Ru1 C2 C7 -123.0(3)
C3 Ru1 C2 C7 122.3(3)
C5 Ru1 C2 C7 -158.7(3)
C4 Ru1 C2 C7 157.8(3)
Ru2 Ru1 C2 C7 10.6(3)
C6 C2 C3 C4 3.1(3)
C7 C2 C3 C4 176.1(2)
Ru1 C2 C3 C4 -60.01(19)
C6 C2 C3 Ru1 63.13(17)
C7 C2 C3 Ru1 -123.9(3)
O2 Ru1 C3 C2 -31.4(6)
C1 Ru1 C3 C2 124.15(16)
C6 Ru1 C3 C2 -39.17(15)
C5 Ru1 C3 C2 -81.97(16)
C4 Ru1 C3 C2 -121.3(2)
Ru2 Ru1 C3 C2 122.63(14)
O2 Ru1 C3 C4 89.8(6)
C1 Ru1 C3 C4 -114.59(16)
C6 Ru1 C3 C4 82.09(16)
C2 Ru1 C3 C4 121.3(2)
C5 Ru1 C3 C4 39.29(14)
Ru2 Ru1 C3 C4 -116.11(14)
C2 C3 C4 C5 -2.2(3)
Ru1 C3 C4 C5 -61.94(17)
C2 C3 C4 C11 -172.6(2)
Ru1 C3 C4 C11 127.6(2)
C2 C3 C4 Ru1 59.75(19)
O2 Ru1 C4 C3 -163.52(15)
C1 Ru1 C4 C3 70.56(16)
C6 Ru1 C4 C3 -77.78(16)
C2 Ru1 C4 C3 -35.38(15)
C5 Ru1 C4 C3 -115.9(2)
Ru2 Ru1 C4 C3 114.93(14)
O2 Ru1 C4 C5 -47.6(2)
C1 Ru1 C4 C5 -173.51(15)
C6 Ru1 C4 C5 38.15(15)
C2 Ru1 C4 C5 80.55(15)
C3 Ru1 C4 C5 115.9(2)
Ru2 Ru1 C4 C5 -129.14(13)
O2 Ru1 C4 C11 82.9(3)
C1 Ru1 C4 C11 -43.0(3)
C6 Ru1 C4 C11 168.7(3)
C2 Ru1 C4 C11 -148.9(3)
C3 Ru1 C4 C11 -113.5(3)
C5 Ru1 C4 C11 130.5(3)
Ru2 Ru1 C4 C11 1.4(3)
C3 C4 C5 C6 0.4(3)
C11 C4 C5 C6 169.0(3)
Ru1 C4 C5 C6 -61.98(17)
C3 C4 C5 C15 -179.3(3)
C11 C4 C5 C15 -10.6(5)
Ru1 C4 C5 C15 118.4(3)
C3 C4 C5 Ru1 62.35(17)
C11 C4 C5 Ru1 -129.0(3)
O2 Ru1 C5 C6 -93.79(17)
C1 Ru1 C5 C6 126.5(2)
C2 Ru1 C5 C6 35.75(16)
C3 Ru1 C5 C6 77.79(17)
C4 Ru1 C5 C6 115.8(2)
Ru2 Ru1 C5 C6 -132.43(15)
O2 Ru1 C5 C4 150.43(14)
C1 Ru1 C5 C4 10.7(2)
C6 Ru1 C5 C4 -115.8(2)
C2 Ru1 C5 C4 -80.03(16)
C3 Ru1 C5 C4 -37.99(14)
Ru2 Ru1 C5 C4 111.79(16)
O2 Ru1 C5 C15 21.0(2)
C1 Ru1 C5 C15 -118.7(2)
C6 Ru1 C5 C15 114.8(3)
C2 Ru1 C5 C15 150.5(2)
C3 Ru1 C5 C15 -167.5(2)
C4 Ru1 C5 C15 -129.5(3)
Ru2 Ru1 C5 C15 -17.7(3)
C3 C2 C6 C5 -2.9(3)
C7 C2 C6 C5 -175.8(2)
Ru1 C2 C6 C5 60.67(19)
C3 C2 C6 Ru1 -63.56(17)
C7 C2 C6 Ru1 123.6(3)
C4 C5 C6 C2 1.6(3)
C15 C5 C6 C2 -178.7(2)
Ru1 C5 C6 C2 -60.40(18)
C4 C5 C6 Ru1 61.97(16)
C15 C5 C6 Ru1 -118.3(2)
O2 Ru1 C6 C2 -139.68(16)
C1 Ru1 C6 C2 5.5(3)
C3 Ru1 C6 C2 38.87(16)
C5 Ru1 C6 C2 120.9(2)
C4 Ru1 C6 C2 81.54(17)
Ru2 Ru1 C6 C2 -115.82(18)
O2 Ru1 C6 C5 99.44(17)
C1 Ru1 C6 C5 -115.4(2)
C2 Ru1 C6 C5 -120.9(2)
C3 Ru1 C6 C5 -82.00(17)
C4 Ru1 C6 C5 -39.34(16)
Ru2 Ru1 C6 C5 123.30(17)
C3 C2 C7 C9 168.0(3)
C6 C2 C7 C9 -20.5(4)
Ru1 C2 C7 C9 73.6(3)
C3 C2 C7 C10 45.4(4)
C6 C2 C7 C10 -143.2(3)
Ru1 C2 C7 C10 -49.0(4)
C3 C2 C7 C8 -73.6(4)
C6 C2 C7 C8 97.9(4)
Ru1 C2 C7 C8 -168.0(3)
C3 C4 C11 C13 -148.1(3)
C5 C4 C11 C13 44.4(4)
Ru1 C4 C11 C13 -57.7(3)
C3 C4 C11 C12 -27.8(3)
C5 C4 C11 C12 164.8(3)
Ru1 C4 C11 C12 62.6(3)
C3 C4 C11 C14 89.4(3)
C5 C4 C11 C14 -78.1(4)
Ru1 C4 C11 C14 179.8(2)
C6 C5 C15 C16 -120.0(3)
C4 C5 C15 C16 59.6(4)
Ru1 C5 C15 C16 154.0(2)
C6 C5 C15 C17 114.2(3)
C4 C5 C15 C17 -66.2(4)
Ru1 C5 C15 C17 28.1(3)
C6 C5 C15 C18 -3.0(4)
C4 C5 C15 C18 176.6(3)
Ru1 C5 C15 C18 -89.1(3)
O2 Ru2 C19 C23 -170.39(15)
C1 Ru2 C19 C23 61.78(17)
C20 Ru2 C19 C23 -115.1(2)
C21 Ru2 C19 C23 -79.06(16)
C22 Ru2 C19 C23 -35.17(15)
Ru1 Ru2 C19 C23 110.01(16)
O2 Ru2 C19 C20 -55.3(2)
C1 Ru2 C19 C20 176.86(15)
C21 Ru2 C19 C20 36.02(14)
C22 Ru2 C19 C20 79.92(16)
C23 Ru2 C19 C20 115.1(2)
Ru1 Ru2 C19 C20 -134.90(14)
O2 Ru2 C19 C24 66.7(3)
C1 Ru2 C19 C24 -61.1(2)
C20 Ru2 C19 C24 122.0(3)
C21 Ru2 C19 C24 158.1(2)
C22 Ru2 C19 C24 -158.0(3)
C23 Ru2 C19 C24 -122.9(3)
Ru1 Ru2 C19 C24 -12.9(3)
C23 C19 C20 C21 3.4(3)
C24 C19 C20 C21 176.0(2)
Ru2 C19 C20 C21 -60.43(18)
C23 C19 C20 Ru2 63.85(17)
C24 C19 C20 Ru2 -123.6(2)
O2 Ru2 C20 C21 -97.15(16)
C1 Ru2 C20 C21 114.7(2)
C19 Ru2 C20 C21 120.3(2)
C22 Ru2 C20 C21 39.61(14)
C23 Ru2 C20 C21 82.03(16)
Ru1 Ru2 C20 C21 -119.30(17)
O2 Ru2 C20 C19 142.53(15)
C1 Ru2 C20 C19 -5.7(3)
C21 Ru2 C20 C19 -120.3(2)
C22 Ru2 C20 C19 -80.72(15)
C23 Ru2 C20 C19 -38.30(14)
Ru1 Ru2 C20 C19 120.37(16)
C19 C20 C21 C22 -2.2(3)
Ru2 C20 C21 C22 -62.75(16)
C19 C20 C21 C28 178.0(2)
Ru2 C20 C21 C28 117.4(2)
C19 C20 C21 Ru2 60.57(18)
O2 Ru2 C21 C20 95.84(16)
C1 Ru2 C21 C20 -126.96(19)
C19 Ru2 C21 C20 -36.28(14)
C22 Ru2 C21 C20 -115.6(2)
C23 Ru2 C21 C20 -77.82(16)
Ru1 Ru2 C21 C20 134.71(14)
O2 Ru2 C21 C22 -148.52(14)
C1 Ru2 C21 C22 -11.3(2)
C20 Ru2 C21 C22 115.6(2)
C19 Ru2 C21 C22 79.36(15)
C23 Ru2 C21 C22 37.82(14)
Ru1 Ru2 C21 C22 -109.65(15)
O2 Ru2 C21 C28 -19.5(2)
C1 Ru2 C21 C28 117.7(2)
C20 Ru2 C21 C28 -115.3(3)
C19 Ru2 C21 C28 -151.6(2)
C22 Ru2 C21 C28 129.0(3)
C23 Ru2 C21 C28 166.8(2)
Ru1 Ru2 C21 C28 19.4(3)
C20 C21 C22 C23 0.1(3)
C28 C21 C22 C23 179.9(3)
Ru2 C21 C22 C23 -62.52(16)
C20 C21 C22 C32 -172.8(2)
C28 C21 C22 C32 7.0(5)
Ru2 C21 C22 C32 124.6(3)
C20 C21 C22 Ru2 62.61(17)
C28 C21 C22 Ru2 -117.6(3)
O2 Ru2 C22 C23 165.32(16)
C1 Ru2 C22 C23 -71.01(17)
C20 Ru2 C22 C23 77.66(16)
C21 Ru2 C22 C23 115.9(2)
C19 Ru2 C22 C23 34.81(15)
Ru1 Ru2 C22 C23 -116.65(15)
O2 Ru2 C22 C21 49.4(2)
C1 Ru2 C22 C21 173.10(15)
C20 Ru2 C22 C21 -38.23(14)
C19 Ru2 C22 C21 -81.08(15)
C23 Ru2 C22 C21 -115.9(2)
Ru1 Ru2 C22 C21 127.46(13)
O2 Ru2 C22 C32 -79.7(3)
C1 Ru2 C22 C32 44.0(2)
C20 Ru2 C22 C32 -167.3(3)
C21 Ru2 C22 C32 -129.1(3)
C19 Ru2 C22 C32 149.8(3)
C23 Ru2 C22 C32 115.0(3)
Ru1 Ru2 C22 C32 -1.6(3)
C20 C19 C23 C22 -3.4(3)
C24 C19 C23 C22 -175.9(2)
Ru2 C19 C23 C22 59.27(18)
C20 C19 C23 Ru2 -62.65(16)
C24 C19 C23 Ru2 124.8(2)
C21 C22 C23 C19 2.1(3)
C32 C22 C23 C19 176.0(2)
Ru2 C22 C23 C19 -59.06(17)
C21 C22 C23 Ru2 61.14(15)
C32 C22 C23 Ru2 -124.9(2)
O2 Ru2 C23 C19 44.0(6)
C1 Ru2 C23 C19 -124.27(16)
C20 Ru2 C23 C19 39.41(15)
C21 Ru2 C23 C19 82.34(16)
C22 Ru2 C23 C19 121.9(2)
Ru1 Ru2 C23 C19 -125.61(14)
O2 Ru2 C23 C22 -77.9(6)
C1 Ru2 C23 C22 113.80(16)
C20 Ru2 C23 C22 -82.52(16)
C21 Ru2 C23 C22 -39.59(15)
C19 Ru2 C23 C22 -121.9(2)
Ru1 Ru2 C23 C22 112.46(15)
C23 C19 C24 C26 -30.6(3)
C20 C19 C24 C26 158.4(2)
Ru2 C19 C24 C26 65.1(3)
C23 C19 C24 C27 -151.6(3)
C20 C19 C24 C27 37.4(4)
Ru2 C19 C24 C27 -55.9(3)
C23 C19 C24 C25 88.5(3)
C20 C19 C24 C25 -82.5(3)
Ru2 C19 C24 C25 -175.79(19)
C20 C21 C28 C30 -141.7(3)
C22 C21 C28 C30 38.5(4)
Ru2 C21 C28 C30 -55.4(3)
C20 C21 C28 C31 94.2(3)
C22 C21 C28 C31 -85.5(3)
Ru2 C21 C28 C31 -179.50(19)
C20 C21 C28 C29 -22.9(3)
C22 C21 C28 C29 157.3(3)
Ru2 C21 C28 C29 63.4(3)
C23 C22 C32 C33 -128.6(2)
C21 C22 C32 C33 43.4(4)
Ru2 C22 C32 C33 141.1(2)
C23 C22 C32 C35 -11.8(3)
C21 C22 C32 C35 160.2(3)
Ru2 C22 C32 C35 -102.1(2)
C23 C22 C32 C34 105.8(3)
C21 C22 C32 C34 -82.2(3)
Ru2 C22 C32 C34 15.4(3)
